data_2225671
loop_
_publ_author_name
'Saraswathi, B. S.'
'Gowda, B. Thimme'
'Foro, Sabine'
'Fuess, Hartmut'

_publ_section_title
;
 <i>N</i>-(2,4-Dimethylphenyl)succinimide
;
_journal_coeditor_code VM2021
_journal_issue 4
_journal_name_full 'Acta Crystallographica Section E'
_journal_page_first o881
_journal_paper_doi 10.1107/S1600536810009694
_journal_volume 66
_journal_year 2010
_chemical_formula_iupac 'C12 H13 N O2'
_chemical_formula_moiety 'C12 H13 N O2'
_chemical_formula_sum 'C12 H13 N O2'
_chemical_formula_weight 203.23
_chemical_name_systematic
;
<i>N</i>-(2,4-Dimethylphenyl)succinimide
;
_space_group_IT_number 19
_symmetry_cell_setting orthorhombic
_symmetry_space_group_name_Hall 'P 2ac 2ab'
_symmetry_space_group_name_H-M 'P 21 21 21'
_atom_sites_solution_hydrogens geom
_atom_sites_solution_primary direct
_atom_sites_solution_secondary difmap
_audit_creation_method SHELXL-97
_cell_angle_alpha 90.00
_cell_angle_beta 90.00
_cell_angle_gamma 90.00
_cell_formula_units_Z 4
_cell_length_a 7.1461(7)
_cell_length_b 11.182(2)
_cell_length_c 13.676(2)
_cell_measurement_reflns_used 25
_cell_measurement_temperature 299(2)
_cell_measurement_theta_max 23.41
_cell_measurement_theta_min 5.05
_cell_volume 1092.8(3)
_computing_cell_refinement 'CAD-4-PC (Enraf--Nonius, 1996)'
_computing_data_collection 'CAD-4-PC (Enraf--Nonius, 1996)'
_computing_data_reduction 'REDU4 (Stoe & Cie, 1987)'
_computing_molecular_graphics 'PLATON (Spek, 2009)'
_computing_publication_material 'SHELXL97 (Sheldrick, 2008)'
_computing_structure_refinement 'SHELXL97 (Sheldrick, 2008)'
_computing_structure_solution 'SHELXS97 (Sheldrick, 2008)'
_diffrn_ambient_temperature 299(2)
_diffrn_measured_fraction_theta_full 1.000
_diffrn_measured_fraction_theta_max 1.000
_diffrn_measurement_device_type 'Enraf--Nonius CAD-4'
_diffrn_measurement_method \w/2\q
_diffrn_radiation_monochromator graphite
_diffrn_radiation_source 'fine-focus sealed tube'
_diffrn_radiation_type CuK\a
_diffrn_radiation_wavelength 1.54180
_diffrn_reflns_av_R_equivalents 0.0652
_diffrn_reflns_av_sigmaI/netI 0.0492
_diffrn_reflns_limit_h_max 8
_diffrn_reflns_limit_h_min -3
_diffrn_reflns_limit_k_max 13
_diffrn_reflns_limit_k_min -13
_diffrn_reflns_limit_l_max 16
_diffrn_reflns_limit_l_min 0
_diffrn_reflns_number 2947
_diffrn_reflns_theta_full 66.91
_diffrn_reflns_theta_max 66.91
_diffrn_reflns_theta_min 5.11
_diffrn_standards_decay_% 1.0
_diffrn_standards_interval_time 120
_diffrn_standards_number 3
_exptl_absorpt_coefficient_mu 0.684
_exptl_absorpt_correction_type none
_exptl_crystal_colour colourless
_exptl_crystal_density_diffrn 1.235
_exptl_crystal_density_method 'not measured'
_exptl_crystal_description rod
_exptl_crystal_F_000 432
_exptl_crystal_size_max 0.50
_exptl_crystal_size_mid 0.25
_exptl_crystal_size_min 0.25
_refine_diff_density_max 0.119
_refine_diff_density_min -0.169
_refine_ls_abs_structure_details 'none, Friedel pairs merged'
_refine_ls_extinction_method none
_refine_ls_goodness_of_fit_ref 1.059
_refine_ls_hydrogen_treatment mixed
_refine_ls_matrix_type full
_refine_ls_number_parameters 157
_refine_ls_number_reflns 1152
_refine_ls_number_restraints 0
_refine_ls_restrained_S_all 1.059
_refine_ls_R_factor_all 0.0515
_refine_ls_R_factor_gt 0.0407
_refine_ls_shift/su_max 0.011
_refine_ls_shift/su_mean 0.002
_refine_ls_structure_factor_coef Fsqd
_refine_ls_weighting_details 'calc w=1/[\s^2^(Fo^2^)+(0.0693P)^2^+0.0820P] where P=(Fo^2^+2Fc^2^)/3'
_refine_ls_weighting_scheme calc
_refine_ls_wR_factor_gt 0.1052
_refine_ls_wR_factor_ref 0.1127
_reflns_number_gt 987
_reflns_number_total 1152
_reflns_threshold_expression I>2sigma(I)
_cod_data_source_file vm2021.cif
_cod_data_source_block I
_cod_database_code 2225671
_cod_database_fobs_code 2225671

loop_
_symmetry_equiv_pos_as_xyz
'x, y, z'
'-x+1/2, -y, z+1/2'
'x+1/2, -y+1/2, -z'
'-x, y+1/2, -z+1/2'

loop_
_atom_site_type_symbol
_atom_site_label
_atom_site_fract_x
_atom_site_fract_y
_atom_site_fract_z
_atom_site_U_iso_or_equiv
_atom_site_adp_type
_atom_site_calc_flag
_atom_site_refinement_flags
_atom_site_occupancy
_atom_site_disorder_assembly
_atom_site_disorder_group
C C1 -0.0480(4) 0.0411(2) 0.04393(17) 0.0377(6) Uani d . 1 . .
C C2 -0.2151(4) -0.0128(2) 0.07236(18) 0.0410(6) Uani d . 1 . .
C C3 -0.2763(4) -0.1082(2) 0.0153(2) 0.0461(6) Uani d . 1 . .
H H3 -0.400(5) -0.144(3) 0.034(2) 0.055 Uiso d . 1 . .
C C4 -0.1827(4) -0.1484(2) -0.06581(18) 0.0469(6) Uani d . 1 . .
C C5 -0.0181(4) -0.0909(3) -0.0921(2) 0.0488(7) Uani d . 1 . .
H H5 0.042(5) -0.111(3) -0.153(2) 0.059 Uiso d . 1 . .
C C6 0.0488(4) 0.0035(3) -0.0372(2) 0.0462(7) Uani d . 1 . .
H H6 0.184(5) 0.035(3) -0.049(2) 0.055 Uiso d . 1 . .
C C7 -0.0064(4) 0.2593(2) 0.06994(18) 0.0429(6) Uani d . 1 . .
C C8 0.0891(5) 0.3392(2) 0.1425(2) 0.0483(7) Uani d . 1 . .
H H8A 0.164(5) 0.390(3) 0.107(2) 0.058 Uiso d . 1 . .
H H8B -0.013(5) 0.391(3) 0.1798(19) 0.058 Uiso d . 1 . .
C C9 0.1992(5) 0.2553(3) 0.2077(2) 0.0478(7) Uani d . 1 . .
H H9A 0.182(5) 0.264(3) 0.273(3) 0.057 Uiso d . 1 . .
H H9B 0.325(5) 0.267(3) 0.193(2) 0.057 Uiso d . 1 . .
C C10 0.1393(4) 0.1310(2) 0.17959(17) 0.0427(6) Uani d . 1 . .
C C11 -0.3240(5) 0.0311(3) 0.1583(2) 0.0581(8) Uani d . 1 . .
H H11A -0.3491 0.1150 0.1507 0.070 Uiso calc R 1 . .
H H11B -0.2529 0.0185 0.2169 0.070 Uiso calc R 1 . .
H H11C -0.4400 -0.0118 0.1625 0.070 Uiso calc R 1 . .
C C12 -0.2569(6) -0.2502(3) -0.1256(2) 0.0683(10) Uani d . 1 . .
H H12A -0.2704 -0.3197 -0.0849 0.082 Uiso calc R 1 . .
H H12B -0.1714 -0.2674 -0.1779 0.082 Uiso calc R 1 . .
H H12C -0.3765 -0.2288 -0.1523 0.082 Uiso calc R 1 . .
N N1 0.0217(3) 0.14153(17) 0.09856(13) 0.0376(5) Uani d . 1 . .
O O1 -0.0975(3) 0.28747(18) -0.00034(16) 0.0666(7) Uani d . 1 . .
O O2 0.1797(4) 0.03828(17) 0.21710(15) 0.0634(6) Uani d . 1 . .

loop_
_atom_site_aniso_label
_atom_site_aniso_U_11
_atom_site_aniso_U_22
_atom_site_aniso_U_33
_atom_site_aniso_U_12
_atom_site_aniso_U_13
_atom_site_aniso_U_23
C1 0.0370(13) 0.0333(12) 0.0428(12) -0.0018(10) -0.0027(11) 0.0014(10)
C2 0.0362(13) 0.0422(12) 0.0447(12) -0.0015(11) 0.0014(12) 0.0064(10)
C3 0.0418(14) 0.0410(13) 0.0554(14) -0.0095(12) -0.0025(13) 0.0064(11)
C4 0.0557(16) 0.0388(12) 0.0462(13) -0.0038(13) -0.0092(13) 0.0017(11)
C5 0.0505(15) 0.0511(15) 0.0448(13) 0.0000(13) 0.0040(14) -0.0067(12)
C6 0.0380(14) 0.0486(15) 0.0521(14) -0.0044(12) 0.0055(13) -0.0029(11)
C7 0.0385(13) 0.0368(12) 0.0534(13) 0.0039(11) -0.0018(13) -0.0007(11)
C8 0.0501(16) 0.0375(13) 0.0571(15) -0.0026(13) -0.0003(15) -0.0054(12)
C9 0.0444(15) 0.0526(15) 0.0463(14) -0.0084(14) -0.0032(14) -0.0062(12)
C10 0.0390(13) 0.0472(14) 0.0419(12) -0.0021(12) -0.0006(11) -0.0001(11)
C11 0.0522(17) 0.0627(17) 0.0595(16) -0.0011(16) 0.0141(15) -0.0013(14)
C12 0.083(3) 0.0562(17) 0.0657(17) -0.0156(18) -0.0154(19) -0.0090(15)
N1 0.0353(11) 0.0353(10) 0.0422(10) -0.0008(9) -0.0031(9) -0.0015(8)
O1 0.0745(15) 0.0501(12) 0.0754(12) 0.0086(11) -0.0306(13) 0.0057(11)
O2 0.0710(15) 0.0525(12) 0.0665(12) -0.0038(11) -0.0214(12) 0.0138(10)

loop_
_atom_type_symbol
_atom_type_description
_atom_type_scat_dispersion_real
_atom_type_scat_dispersion_imag
_atom_type_scat_source
C C 0.0181 0.0000 'International Tables Vol C Tables 4.2.6.8 and 6.1.1.4'
H H 0.0000 0.0000 'International Tables Vol C Tables 4.2.6.8 and 6.1.1.4'
N N 0.0311 0.0000 'International Tables Vol C Tables 4.2.6.8 and 6.1.1.4'
O O 0.0492 0.0000 'International Tables Vol C Tables 4.2.6.8 and 6.1.1.4'

loop_
_geom_angle_atom_site_label_1
_geom_angle_atom_site_label_2
_geom_angle_atom_site_label_3
_geom_angle_site_symmetry_1
_geom_angle_site_symmetry_3
_geom_angle
_geom_angle_publ_flag
C6 C1 C2 . . 121.6(2) ?
C6 C1 N1 . . 119.0(2) ?
C2 C1 N1 . . 119.3(2) ?
C1 C2 C3 . . 116.4(2) ?
C1 C2 C11 . . 121.6(2) ?
C3 C2 C11 . . 122.0(2) ?
C4 C3 C2 . . 123.5(3) ?
C4 C3 H3 . . 120.1(17) ?
C2 C3 H3 . . 116.3(17) ?
C3 C4 C5 . . 118.1(2) ?
C3 C4 C12 . . 121.2(3) ?
C5 C4 C12 . . 120.7(3) ?
C6 C5 C4 . . 120.4(3) ?
C6 C5 H5 . . 120(2) ?
C4 C5 H5 . . 120(2) ?
C1 C6 C5 . . 120.0(3) ?
C1 C6 H6 . . 119.3(16) ?
C5 C6 H6 . . 119.7(16) ?
O1 C7 N1 . . 123.5(2) ?
O1 C7 C8 . . 128.3(2) ?
N1 C7 C8 . . 108.2(2) ?
C7 C8 C9 . . 104.9(2) ?
C7 C8 H8A . . 106.3(19) ?
C9 C8 H8A . . 113(2) ?
C7 C8 H8B . . 109.2(18) ?
C9 C8 H8B . . 114.2(15) ?
H8A C8 H8B . . 108(3) ?
C10 C9 C8 . . 105.9(2) ?
C10 C9 H9A . . 108(2) ?
C8 C9 H9A . . 116(2) ?
C10 C9 H9B . . 110(2) ?
C8 C9 H9B . . 106.8(19) ?
H9A C9 H9B . . 109(3) ?
O2 C10 N1 . . 124.1(2) ?
O2 C10 C9 . . 128.7(2) ?
N1 C10 C9 . . 107.2(2) ?
C2 C11 H11A . . 109.5 ?
C2 C11 H11B . . 109.5 ?
H11A C11 H11B . . 109.5 ?
C2 C11 H11C . . 109.5 ?
H11A C11 H11C . . 109.5 ?
H11B C11 H11C . . 109.5 ?
C4 C12 H12A . . 109.5 ?
C4 C12 H12B . . 109.5 ?
H12A C12 H12B . . 109.5 ?
C4 C12 H12C . . 109.5 ?
H12A C12 H12C . . 109.5 ?
H12B C12 H12C . . 109.5 ?
C7 N1 C10 . . 113.0(2) ?
C7 N1 C1 . . 122.9(2) ?
C10 N1 C1 . . 123.7(2) ?

loop_
_geom_bond_atom_site_label_1
_geom_bond_atom_site_label_2
_geom_bond_site_symmetry_2
_geom_bond_distance
_geom_bond_publ_flag
C1 C6 . 1.373(4) ?
C1 C2 . 1.393(4) ?
C1 N1 . 1.438(3) ?
C2 C3 . 1.392(4) ?
C2 C11 . 1.493(4) ?
C3 C4 . 1.372(4) ?
C3 H3 . 1.00(3) ?
C4 C5 . 1.388(4) ?
C4 C12 . 1.498(4) ?
C5 C6 . 1.381(4) ?
C5 H5 . 0.97(3) ?
C6 H6 . 1.04(3) ?
C7 O1 . 1.203(3) ?
C7 N1 . 1.388(3) ?
C7 C8 . 1.499(4) ?
C8 C9 . 1.514(4) ?
C8 H8A . 0.92(3) ?
C8 H8B . 1.06(3) ?
C9 C10 . 1.505(4) ?
C9 H9A . 0.91(3) ?
C9 H9B . 0.93(4) ?
C10 O2 . 1.192(3) ?
C10 N1 . 1.396(3) ?
C11 H11A . 0.9600 ?
C11 H11B . 0.9600 ?
C11 H11C . 0.9600 ?
C12 H12A . 0.9600 ?
C12 H12B . 0.9600 ?
C12 H12C . 0.9600 ?

loop_
_geom_torsion_atom_site_label_1
_geom_torsion_atom_site_label_2
_geom_torsion_atom_site_label_3
_geom_torsion_atom_site_label_4
_geom_torsion_site_symmetry_1
_geom_torsion_site_symmetry_2
_geom_torsion_site_symmetry_3
_geom_torsion_site_symmetry_4
_geom_torsion
_geom_torsion_publ_flag
C6 C1 C2 C3 . . . . 1.2(4) ?
N1 C1 C2 C3 . . . . 178.9(2) ?
C6 C1 C2 C11 . . . . -177.6(2) ?
N1 C1 C2 C11 . . . . 0.0(4) ?
C1 C2 C3 C4 . . . . -0.9(4) ?
C11 C2 C3 C4 . . . . 178.0(3) ?
C2 C3 C4 C5 . . . . 0.1(4) ?
C2 C3 C4 C12 . . . . -178.9(3) ?
C3 C4 C5 C6 . . . . 0.5(4) ?
C12 C4 C5 C6 . . . . 179.5(3) ?
C2 C1 C6 C5 . . . . -0.7(4) ?
N1 C1 C6 C5 . . . . -178.4(3) ?
C4 C5 C6 C1 . . . . -0.2(4) ?
O1 C7 C8 C9 . . . . -173.9(3) ?
N1 C7 C8 C9 . . . . 8.1(3) ?
C7 C8 C9 C10 . . . . -8.4(3) ?
C8 C9 C10 O2 . . . . -173.7(3) ?
C8 C9 C10 N1 . . . . 6.0(3) ?
O1 C7 N1 C10 . . . . 177.2(3) ?
C8 C7 N1 C10 . . . . -4.6(3) ?
O1 C7 N1 C1 . . . . 3.2(4) ?
C8 C7 N1 C1 . . . . -178.6(2) ?
O2 C10 N1 C7 . . . . 178.8(3) ?
C9 C10 N1 C7 . . . . -0.9(3) ?
O2 C10 N1 C1 . . . . -7.2(4) ?
C9 C10 N1 C1 . . . . 173.0(2) ?
C6 C1 N1 C7 . . . . 80.0(3) ?
C2 C1 N1 C7 . . . . -97.8(3) ?
C6 C1 N1 C10 . . . . -93.4(3) ?
C2 C1 N1 C10 . . . . 88.9(3) ?

loop_
_cod_related_entry_id
_cod_related_entry_database
_cod_related_entry_code
1 ChemSpider 233530
